data_7207399
loop_
_publ_author_name
'Su, Shengqun'
'Chen, Wan'
'Song, Xuezhi'
'Zhu, Min'
'Qin, Chao'
'Song, Shuyan'
'Guo, Zhiyong'
'Wang, Song'
'Hao, Zhaoming'
'Li, Guanghua'
'Zhang, Hongjie'

_publ_section_title
;
 Three unprecedented open frameworks based on a pyridyl-carboxylate:
 synthesis, structures and properties
;
_journal_issue 5
_journal_name_full CrystEngComm
_journal_page_first 1681
_journal_paper_doi 10.1039/c2ce05948g
_journal_volume 14
_journal_year 2012
_chemical_formula_moiety 'C39 H36 N8 O9 Zn2'
_chemical_formula_sum 'C39 H36 N8 O9 Zn2'
_chemical_formula_weight 891.50
_chemical_melting_point ?
_chemical_name_systematic
;
?
;
_space_group_IT_number 14
_symmetry_cell_setting monoclinic
_symmetry_space_group_name_Hall '-P 2ybc'
_symmetry_space_group_name_H-M 'P 1 21/c 1'
_atom_sites_solution_hydrogens geom
_atom_sites_solution_primary direct
_atom_sites_solution_secondary difmap
_audit_creation_method SHELXL-97
_cell_angle_alpha 90.00
_cell_angle_beta 95.6630(10)
_cell_angle_gamma 90.00
_cell_formula_units_Z 4
_cell_length_a 6.1802(4)
_cell_length_b 29.4218(18)
_cell_length_c 23.3127(14)
_cell_measurement_reflns_used 8320
_cell_measurement_temperature 185(2)
_cell_measurement_theta_max 26.05
_cell_measurement_theta_min 1.89
_cell_volume 4218.3(5)
_computing_cell_refinement 'Bruker SMART'
_computing_data_collection 'Bruker SMART'
_computing_data_reduction 'Bruker SAINT'
_computing_molecular_graphics SHELXP-97
_computing_publication_material SHELXTL
_computing_structure_refinement 'SHELXL-97 (Sheldrick, 1997)'
_computing_structure_solution 'SHELXS-97 (Sheldrick, 1990)'
_diffrn_ambient_temperature 185(2)
_diffrn_detector_area_resol_mean 9.00cm
_diffrn_measured_fraction_theta_full 0.997
_diffrn_measured_fraction_theta_max 0.997
_diffrn_measurement_device_type 'CCD area detector'
_diffrn_measurement_method 'phi and omega scans'
_diffrn_radiation_monochromator graphite
_diffrn_radiation_source 'fine-focus sealed tube'
_diffrn_radiation_type MoK\a
_diffrn_radiation_wavelength 0.71073
_diffrn_reflns_av_R_equivalents 0.0644
_diffrn_reflns_av_sigmaI/netI 0.0819
_diffrn_reflns_limit_h_max 7
_diffrn_reflns_limit_h_min -3
_diffrn_reflns_limit_k_max 36
_diffrn_reflns_limit_k_min -36
_diffrn_reflns_limit_l_max 28
_diffrn_reflns_limit_l_min -28
_diffrn_reflns_number 23187
_diffrn_reflns_theta_full 26.05
_diffrn_reflns_theta_max 26.05
_diffrn_reflns_theta_min 1.89
_diffrn_standards_decay_% none
_diffrn_standards_interval_count none
_diffrn_standards_interval_time none
_diffrn_standards_number none
_exptl_absorpt_coefficient_mu 1.199
_exptl_absorpt_correction_T_max 0.8501
_exptl_absorpt_correction_T_min 0.7458
_exptl_absorpt_correction_type empirical
_exptl_absorpt_process_details SADABS
_exptl_crystal_colour colorless
_exptl_crystal_density_diffrn 1.404
_exptl_crystal_density_method 'not measured'
_exptl_crystal_description block
_exptl_crystal_F_000 1832
_exptl_crystal_size_max 0.26
_exptl_crystal_size_mid 0.19
_exptl_crystal_size_min 0.14
_refine_diff_density_max 1.072
_refine_diff_density_min -0.463
_refine_diff_density_rms 0.133
_refine_ls_extinction_method none
_refine_ls_goodness_of_fit_ref 1.062
_refine_ls_hydrogen_treatment mixed
_refine_ls_matrix_type full
_refine_ls_number_parameters 572
_refine_ls_number_reflns 8320
_refine_ls_number_restraints 31
_refine_ls_restrained_S_all 1.067
_refine_ls_R_factor_all 0.1023
_refine_ls_R_factor_gt 0.0630
_refine_ls_shift/su_max 0.000
_refine_ls_shift/su_mean 0.000
_refine_ls_structure_factor_coef Fsqd
_refine_ls_weighting_details 'calc w=1/[\s^2^(Fo^2^)+(0.1101P)^2^+7.2052P] where P=(Fo^2^+2Fc^2^)/3'
_refine_ls_weighting_scheme calc
_refine_ls_wR_factor_gt 0.1848
_refine_ls_wR_factor_ref 0.2100
_reflns_number_gt 5599
_reflns_number_total 8320
_reflns_threshold_expression >2sigma(I)
_cod_data_source_file c2ce05948g.txt
_cod_data_source_block m1
_cod_depositor_comments
;
The following automatic conversions were performed:

'_chemical_melting_point' value 'not measured' was changed to '?' -
the value is undefined or not given.

'_symmetry_cell_setting' value
'Monoclinic' changed to 'monoclinic' according to
/home/saulius/struct/CIF-dictionaries/cif_core.dic dictionary named
'cif_core.dic' version 2.4.1 from 2010-06-29.

Automatic conversion script
Id: cif_fix_values 1715 2011-07-08 13:25:40Z adriana 
;
_cod_original_sg_symbol_H-M P21/c
_cod_database_code 7207399

loop_
_symmetry_equiv_pos_as_xyz
'x, y, z'
'-x, y+1/2, -z+1/2'
'-x, -y, -z'
'x, -y-1/2, z-1/2'

loop_
_atom_site_label
_atom_site_type_symbol
_atom_site_fract_x
_atom_site_fract_y
_atom_site_fract_z
_atom_site_U_iso_or_equiv
_atom_site_adp_type
_atom_site_occupancy
_atom_site_symmetry_multiplicity
_atom_site_calc_flag
_atom_site_refinement_flags
Zn1 Zn 0.47547(11) 0.07625(2) 0.26923(3) 0.0218(2) Uani 1 1 d .
Zn2 Zn 0.47972(11) -0.03910(2) 0.25274(3) 0.0215(2) Uani 1 1 d .
C1 C 0.6064(10) 0.1611(2) 0.2654(2) 0.0253(13) Uani 1 1 d .
C2 C 0.7426(10) 0.2024(2) 0.2600(3) 0.0280(13) Uani 1 1 d .
C3 C 0.6671(11) 0.2451(2) 0.2750(3) 0.0364(16) Uani 1 1 d .
H3A H 0.5296 0.2467 0.2899 0.044 Uiso 1 1 calc R
C4 C 0.9659(10) 0.2807(2) 0.2479(3) 0.0289(14) Uani 1 1 d .
C5 C 1.0549(11) 0.2405(2) 0.2325(3) 0.0356(16) Uani 1 1 d .
H5A H 1.1920 0.2400 0.2173 0.043 Uiso 1 1 calc R
C6 C 0.9427(10) 0.2009(2) 0.2393(3) 0.0337(15) Uani 1 1 d .
H6A H 1.0035 0.1726 0.2298 0.040 Uiso 1 1 calc R
C7 C 1.0799(10) 0.3248(2) 0.2428(3) 0.0293(14) Uani 1 1 d .
C8 C 1.0092(10) 0.3648(2) 0.2680(3) 0.0304(14) Uani 1 1 d .
H8A H 0.8778 0.3647 0.2859 0.036 Uiso 1 1 calc R
C9 C 1.1301(9) 0.40415(19) 0.2667(2) 0.0244(12) Uani 1 1 d .
H9A H 1.0816 0.4306 0.2850 0.029 Uiso 1 1 calc R
C10 C 1.3755(11) 0.3690(2) 0.2134(3) 0.0313(14) Uani 1 1 d .
H10A H 1.5006 0.3708 0.1929 0.038 Uiso 1 1 calc R
C11 C 1.2679(10) 0.3282(2) 0.2135(3) 0.0340(15) Uani 1 1 d .
H11A H 1.3196 0.3026 0.1941 0.041 Uiso 1 1 calc R
C12 C 0.1563(9) -0.03650(19) 0.3319(2) 0.0227(12) Uani 1 1 d .
C13 C 0.0769(9) -0.04929(19) 0.3887(2) 0.0244(13) Uani 1 1 d .
C14 C -0.1295(10) -0.0370(2) 0.4013(2) 0.0297(14) Uani 1 1 d .
H14A H -0.2233 -0.0229 0.3718 0.036 Uiso 1 1 calc R
C15 C -0.0731(10) -0.0653(2) 0.4930(2) 0.0251(13) Uani 1 1 d .
C16 C 0.1295(10) -0.0815(2) 0.4826(3) 0.0345(15) Uani 1 1 d .
H16A H 0.2149 -0.0984 0.5112 0.041 Uiso 1 1 calc R
C17 C 0.2055(10) -0.0728(2) 0.4303(3) 0.0346(15) Uani 1 1 d .
H17A H 0.3460 -0.0829 0.4228 0.042 Uiso 1 1 calc R
C18 C -0.1610(9) -0.0701(2) 0.5500(2) 0.0260(13) Uani 1 1 d .
C19 C -0.3588(10) -0.0508(2) 0.5592(2) 0.0296(14) Uani 1 1 d .
H19A H -0.4401 -0.0351 0.5286 0.036 Uiso 1 1 calc R
C20 C -0.4386(10) -0.0540(2) 0.6114(2) 0.0283(13) Uani 1 1 d .
H20A H -0.5731 -0.0397 0.6165 0.034 Uiso 1 1 calc R
C21 C -0.1463(10) -0.0956(2) 0.6474(3) 0.0288(14) Uani 1 1 d .
H21A H -0.0712 -0.1119 0.6784 0.035 Uiso 1 1 calc R
C22 C -0.0533(10) -0.0932(2) 0.5959(2) 0.0293(14) Uani 1 1 d .
H22A H 0.0831 -0.1072 0.5922 0.035 Uiso 1 1 calc R
C23 C 0.3992(10) -0.0422(2) 0.1386(2) 0.0256(13) Uani 1 1 d .
C24 C 0.2820(10) -0.0493(2) 0.0795(3) 0.0301(14) Uani 1 1 d .
C25 C 0.0657(11) -0.0590(2) 0.0699(3) 0.0391(16) Uani 1 1 d .
H25A H -0.0162 -0.0608 0.1022 0.047 Uiso 1 1 calc R
C26 C 0.0772(10) -0.0620(2) -0.0285(3) 0.0315(14) Uani 1 1 d .
C27 C 0.2923(12) -0.0539(4) -0.0220(3) 0.070(3) Uani 1 1 d .
H27A H 0.3721 -0.0525 -0.0547 0.084 Uiso 1 1 calc R
C28 C 0.3954(13) -0.0476(4) 0.0320(3) 0.074(3) Uani 1 1 d .
H28A H 0.5475 -0.0420 0.0366 0.089 Uiso 1 1 calc R
C29 C -0.0410(10) -0.0676(2) -0.0867(3) 0.0279(14) Uani 1 1 d .
C30 C -0.2383(12) -0.0910(3) -0.0939(3) 0.0453(19) Uani 1 1 d .
H30A H -0.2961 -0.1049 -0.0619 0.054 Uiso 1 1 calc R
C31 C -0.3468(12) -0.0937(3) -0.1478(3) 0.0435(18) Uani 1 1 d .
H31A H -0.4819 -0.1093 -0.1520 0.052 Uiso 1 1 calc R
C32 C -0.0840(10) -0.0538(2) -0.1876(3) 0.0314(14) Uani 1 1 d .
H32A H -0.0288 -0.0407 -0.2204 0.038 Uiso 1 1 calc R
C33 C 0.0345(10) -0.0496(2) -0.1353(3) 0.0319(14) Uani 1 1 d .
H33A H 0.1698 -0.0340 -0.1325 0.038 Uiso 1 1 calc R
C34 C 0.718(2) 0.6885(5) -0.0016(5) 0.121(5) Uani 1 1 d .
H34A H 0.5820 0.6758 -0.0201 0.182 Uiso 1 1 calc R
H34B H 0.8370 0.6671 -0.0054 0.182 Uiso 1 1 calc R
H34C H 0.7495 0.7173 -0.0203 0.182 Uiso 1 1 calc R
C35 C 0.8755(18) 0.7165(4) 0.0952(6) 0.101(4) Uani 1 1 d U
H35A H 0.8395 0.7196 0.1350 0.151 Uiso 1 1 calc R
H35B H 0.9070 0.7465 0.0799 0.151 Uiso 1 1 calc R
H35C H 1.0033 0.6969 0.0943 0.151 Uiso 1 1 calc R
C36 C 0.5230(14) 0.6820(3) 0.0837(4) 0.054(2) Uani 1 1 d .
H36A H 0.5239 0.6843 0.1244 0.065 Uiso 1 1 calc R
C37 C 0.744(4) 0.3214(8) 0.4215(10) 0.088(6) Uani 0.50 1 d PU
H37A H 0.7832 0.3195 0.3832 0.106 Uiso 0.50 1 calc PR
C38 C 0.407(4) 0.3303(6) 0.4789(7) 0.077(6) Uani 0.50 1 d P
H38A H 0.2512 0.3348 0.4680 0.116 Uiso 0.50 1 calc PR
H38B H 0.4644 0.3560 0.5025 0.116 Uiso 0.50 1 calc PR
H38C H 0.4291 0.3021 0.5010 0.116 Uiso 0.50 1 calc PR
C39 C 0.421(3) 0.3380(6) 0.3761(7) 0.067(5) Uani 0.50 1 d P
H39A H 0.5152 0.3349 0.3448 0.101 Uiso 0.50 1 calc PR
H39B H 0.3716 0.3696 0.3780 0.101 Uiso 0.50 1 calc PR
H39C H 0.2953 0.3179 0.3688 0.101 Uiso 0.50 1 calc PR
C40 C 0.5690(19) 0.2746(4) 0.6173(4) 0.027(3) Uani 0.50 1 d PD
H40 H 0.5412 0.3063 0.6195 0.080 Uiso 0.50 1 calc PR
C41 C 0.817(3) 0.2179(7) 0.5926(6) 0.062(4) Uani 0.50 1 d PU
H41A H 0.6938 0.1990 0.6012 0.092 Uiso 0.50 1 calc PR
H41B H 0.9445 0.2104 0.6193 0.092 Uiso 0.50 1 calc PR
H41C H 0.8495 0.2122 0.5529 0.092 Uiso 0.50 1 calc PR
C42 C 0.926(4) 0.2968(9) 0.5856(10) 0.098(7) Uani 0.50 1 d PU
H42A H 0.8678 0.3273 0.5909 0.148 Uiso 0.50 1 calc PR
H42B H 0.9595 0.2932 0.5456 0.148 Uiso 0.50 1 calc PR
H42C H 1.0596 0.2927 0.6116 0.148 Uiso 0.50 1 calc PR
N1 N 0.7746(9) 0.28310(17) 0.2699(3) 0.0360(13) Uani 1 1 d .
N2 N 1.3147(8) 0.40632(16) 0.2404(2) 0.0255(11) Uani 1 1 d .
N3 N -0.2045(8) -0.04394(19) 0.4523(2) 0.0341(13) Uani 1 1 d .
N4 N -0.3353(8) -0.07642(15) 0.6558(2) 0.0230(10) Uani 1 1 d .
N5 N -0.0375(9) -0.0661(2) 0.0176(2) 0.0465(16) Uani 1 1 d .
N6 N -0.2745(8) -0.07576(16) -0.1948(2) 0.0244(11) Uani 1 1 d .
N7 N 0.6958(11) 0.6968(2) 0.0608(3) 0.0581(18) Uani 1 1 d .
N8 N 0.5275(19) 0.3273(3) 0.4237(5) 0.035(3) Uani 0.50 1 d P
N9 N 0.7653(17) 0.2628(5) 0.5987(5) 0.046(3) Uani 0.50 1 d P
O1 O 0.6994(7) 0.12280(13) 0.26040(17) 0.0286(9) Uani 1 1 d .
O2 O 0.4123(7) 0.16504(15) 0.2740(2) 0.0383(11) Uani 1 1 d .
O3 O 0.0550(7) -0.00788(14) 0.30111(17) 0.0291(10) Uani 1 1 d .
O4 O 0.3284(7) -0.05667(14) 0.32013(16) 0.0280(9) Uani 1 1 d .
O5 O 0.2864(7) -0.04812(14) 0.18145(16) 0.0286(10) Uani 1 1 d .
O6 O 0.5928(7) -0.03185(17) 0.14310(19) 0.0411(12) Uani 1 1 d .
O7 O 0.6171(8) 0.01800(14) 0.2715(2) 0.0270(10) Uani 1 1 d .
H7 H 0.723(14) 0.022(3) 0.284(4) 0.06(3) Uiso 1 1 d .
O8 O 0.3621(11) 0.6656(2) 0.0573(3) 0.089(2) Uani 1 1 d .
O9 O 0.903(3) 0.3179(7) 0.4587(8) 0.131(7) Uani 0.50 1 d P
O10 O 0.4353(12) 0.2513(3) 0.6304(3) 0.0230(17) Uani 0.50 1 d PDU

loop_
_atom_site_aniso_label
_atom_site_aniso_U_11
_atom_site_aniso_U_22
_atom_site_aniso_U_33
_atom_site_aniso_U_23
_atom_site_aniso_U_13
_atom_site_aniso_U_12
Zn1 0.0255(4) 0.0190(3) 0.0212(4) 0.0013(3) 0.0037(3) -0.0013(3)
Zn2 0.0245(4) 0.0189(3) 0.0217(4) 0.0007(3) 0.0046(3) 0.0014(3)
C1 0.027(3) 0.024(3) 0.025(3) 0.005(2) 0.001(2) -0.008(3)
C2 0.030(3) 0.019(3) 0.034(3) 0.007(2) 0.000(3) -0.001(3)
C3 0.034(4) 0.026(3) 0.052(4) 0.002(3) 0.020(3) -0.005(3)
C4 0.027(3) 0.019(3) 0.042(4) 0.001(3) 0.005(3) -0.004(2)
C5 0.032(4) 0.019(3) 0.058(4) 0.003(3) 0.012(3) 0.000(3)
C6 0.030(3) 0.016(3) 0.056(4) 0.000(3) 0.008(3) 0.000(3)
C7 0.027(3) 0.019(3) 0.042(4) 0.002(3) 0.004(3) -0.003(3)
C8 0.024(3) 0.026(3) 0.043(4) 0.002(3) 0.012(3) -0.003(3)
C9 0.028(3) 0.018(3) 0.028(3) 0.000(2) 0.006(2) 0.000(2)
C10 0.037(4) 0.024(3) 0.037(4) -0.002(3) 0.019(3) 0.001(3)
C11 0.033(4) 0.021(3) 0.051(4) -0.006(3) 0.015(3) -0.003(3)
C12 0.027(3) 0.020(3) 0.021(3) 0.002(2) 0.003(2) -0.003(3)
C13 0.025(3) 0.023(3) 0.025(3) 0.000(2) 0.005(2) 0.002(2)
C14 0.026(3) 0.042(4) 0.021(3) 0.008(3) 0.004(2) 0.010(3)
C15 0.028(3) 0.029(3) 0.019(3) 0.002(2) 0.006(2) 0.004(3)
C16 0.031(4) 0.039(4) 0.035(4) 0.015(3) 0.007(3) 0.009(3)
C17 0.027(3) 0.046(4) 0.032(4) 0.006(3) 0.012(3) 0.014(3)
C18 0.023(3) 0.028(3) 0.027(3) 0.006(2) 0.002(2) 0.000(2)
C19 0.030(3) 0.038(4) 0.021(3) 0.007(3) 0.002(3) 0.009(3)
C20 0.031(3) 0.029(3) 0.026(3) 0.000(3) 0.004(3) 0.009(3)
C21 0.024(3) 0.035(3) 0.028(3) 0.008(3) 0.003(3) 0.005(3)
C22 0.028(3) 0.032(3) 0.028(3) 0.005(3) 0.007(3) 0.005(3)
C23 0.028(3) 0.024(3) 0.024(3) -0.001(2) 0.000(3) 0.001(3)
C24 0.031(3) 0.036(4) 0.022(3) 0.002(3) 0.000(3) 0.004(3)
C25 0.038(4) 0.053(4) 0.026(3) 0.004(3) 0.001(3) -0.012(3)
C26 0.034(4) 0.037(4) 0.024(3) 0.001(3) 0.003(3) 0.003(3)
C27 0.032(4) 0.156(10) 0.022(4) 0.004(5) 0.008(3) 0.000(5)
C28 0.030(4) 0.166(10) 0.025(4) 0.010(5) -0.001(3) -0.010(5)
C29 0.031(3) 0.029(3) 0.024(3) 0.001(2) 0.004(3) 0.004(3)
C30 0.047(4) 0.064(5) 0.025(3) 0.007(3) 0.004(3) -0.021(4)
C31 0.043(4) 0.058(5) 0.029(4) 0.004(3) 0.003(3) -0.027(4)
C32 0.033(3) 0.039(4) 0.023(3) 0.009(3) 0.005(3) -0.005(3)
C33 0.030(3) 0.039(4) 0.026(3) 0.001(3) 0.002(3) -0.006(3)
C34 0.137(11) 0.154(13) 0.082(8) 0.050(8) 0.054(8) 0.036(10)
C35 0.081(6) 0.074(6) 0.142(8) 0.000(6) -0.016(6) -0.020(5)
C36 0.059(5) 0.042(4) 0.063(5) -0.002(4) 0.012(4) -0.006(4)
C37 0.100(10) 0.091(10) 0.073(9) -0.016(8) 0.003(8) 0.016(8)
C38 0.122(17) 0.048(10) 0.060(11) -0.024(9) -0.001(11) -0.038(11)
C39 0.101(15) 0.055(11) 0.042(9) -0.007(8) -0.014(9) 0.002(10)
C40 0.037(7) 0.034(7) 0.010(5) 0.001(5) 0.001(5) 0.015(6)
C41 0.058(8) 0.091(9) 0.035(7) -0.012(7) -0.001(6) 0.026(7)
C42 0.076(10) 0.118(11) 0.104(10) 0.032(8) 0.022(8) -0.012(8)
N1 0.035(3) 0.018(3) 0.057(4) -0.002(2) 0.018(3) -0.007(2)
N2 0.028(3) 0.021(2) 0.029(3) 0.002(2) 0.006(2) 0.000(2)
N3 0.031(3) 0.048(3) 0.024(3) 0.006(2) 0.006(2) 0.013(3)
N4 0.027(3) 0.019(2) 0.023(2) 0.0013(19) 0.005(2) -0.002(2)
N5 0.039(3) 0.073(5) 0.028(3) 0.005(3) 0.001(3) -0.010(3)
N6 0.028(3) 0.025(3) 0.020(2) 0.001(2) 0.002(2) -0.002(2)
N7 0.052(4) 0.054(4) 0.068(5) 0.022(4) 0.005(4) -0.001(3)
N8 0.053(7) 0.013(5) 0.035(6) 0.004(4) -0.013(5) -0.007(5)
N9 0.019(6) 0.091(10) 0.029(6) 0.021(6) 0.008(5) 0.000(6)
O1 0.029(2) 0.019(2) 0.038(2) 0.0030(18) 0.0039(19) -0.0011(18)
O2 0.029(2) 0.027(2) 0.060(3) 0.005(2) 0.010(2) -0.007(2)
O3 0.031(2) 0.031(2) 0.026(2) 0.0075(18) 0.0054(18) 0.0052(19)
O4 0.031(2) 0.031(2) 0.024(2) 0.0052(18) 0.0109(18) 0.0078(19)
O5 0.027(2) 0.037(3) 0.021(2) 0.0001(17) 0.0034(17) -0.0038(19)
O6 0.030(3) 0.062(3) 0.031(3) 0.003(2) 0.004(2) -0.014(2)
O7 0.024(2) 0.021(2) 0.035(2) -0.0047(18) 0.000(2) -0.0013(19)
O8 0.062(4) 0.079(5) 0.126(6) -0.021(4) 0.007(4) -0.025(4)
O9 0.118(15) 0.154(18) 0.123(15) -0.002(13) 0.020(13) 0.012(14)
O10 0.022(4) 0.030(4) 0.020(4) 0.005(3) 0.013(3) -0.009(3)

loop_
_atom_type_symbol
_atom_type_description
_atom_type_scat_dispersion_real
_atom_type_scat_dispersion_imag
_atom_type_scat_source
C C 0.0033 0.0016 'International Tables Vol C Tables 4.2.6.8 and 6.1.1.4'
H H 0.0000 0.0000 'International Tables Vol C Tables 4.2.6.8 and 6.1.1.4'
N N 0.0061 0.0033 'International Tables Vol C Tables 4.2.6.8 and 6.1.1.4'
O O 0.0106 0.0060 'International Tables Vol C Tables 4.2.6.8 and 6.1.1.4'
Zn Zn 0.2839 1.4301 'International Tables Vol C Tables 4.2.6.8 and 6.1.1.4'

loop_
_geom_angle_atom_site_label_1
_geom_angle_atom_site_label_2
_geom_angle_atom_site_label_3
_geom_angle
_geom_angle_site_symmetry_1
_geom_angle_site_symmetry_3
O7 Zn1 O1 107.42(19) . .
O7 Zn1 N4 102.20(19) . 3_556
O1 Zn1 N4 116.91(18) . 3_556
O7 Zn1 N6 104.77(19) . 3
O1 Zn1 N6 106.97(18) . 3
N4 Zn1 N6 117.36(19) 3_556 3
O7 Zn2 O5 122.01(19) . .
O7 Zn2 O4 106.43(18) . .
O5 Zn2 O4 109.95(17) . .
O7 Zn2 N2 114.4(2) . 2_745
O5 Zn2 N2 106.31(18) . 2_745
O4 Zn2 N2 94.13(18) . 2_745
O2 C1 O1 123.3(5) . .
O2 C1 C2 120.1(5) . .
O1 C1 C2 116.7(5) . .
C6 C2 C3 116.8(6) . .
C6 C2 C1 122.7(6) . .
C3 C2 C1 120.4(6) . .
N1 C3 C2 124.0(6) . .
N1 C3 H3A 118.0 . .
C2 C3 H3A 118.0 . .
N1 C4 C5 122.6(6) . .
N1 C4 C7 115.5(5) . .
C5 C4 C7 121.9(6) . .
C4 C5 C6 118.9(6) . .
C4 C5 H5A 120.6 . .
C6 C5 H5A 120.6 . .
C2 C6 C5 119.9(6) . .
C2 C6 H6A 120.1 . .
C5 C6 H6A 120.1 . .
C8 C7 C11 116.6(5) . .
C8 C7 C4 121.9(6) . .
C11 C7 C4 121.5(5) . .
C9 C8 C7 120.2(5) . .
C9 C8 H8A 119.9 . .
C7 C8 H8A 119.9 . .
N2 C9 C8 122.2(5) . .
N2 C9 H9A 118.9 . .
C8 C9 H9A 118.9 . .
N2 C10 C11 123.9(6) . .
N2 C10 H10A 118.0 . .
C11 C10 H10A 118.0 . .
C10 C11 C7 119.2(6) . .
C10 C11 H11A 120.4 . .
C7 C11 H11A 120.4 . .
O3 C12 O4 125.4(5) . .
O3 C12 C13 119.4(5) . .
O4 C12 C13 115.2(5) . .
C17 C13 C14 117.5(5) . .
C17 C13 C12 121.9(5) . .
C14 C13 C12 120.6(5) . .
N3 C14 C13 123.9(6) . .
N3 C14 H14A 118.1 . .
C13 C14 H14A 118.1 . .
N3 C15 C16 122.2(5) . .
N3 C15 C18 115.2(5) . .
C16 C15 C18 122.6(5) . .
C17 C16 C15 119.1(6) . .
C17 C16 H16A 120.5 . .
C15 C16 H16A 120.5 . .
C16 C17 C13 119.6(6) . .
C16 C17 H17A 120.2 . .
C13 C17 H17A 120.2 . .
C22 C18 C19 116.7(5) . .
C22 C18 C15 123.1(5) . .
C19 C18 C15 120.2(5) . .
C20 C19 C18 120.8(6) . .
C20 C19 H19A 119.6 . .
C18 C19 H19A 119.6 . .
N4 C20 C19 122.6(6) . .
N4 C20 H20A 118.7 . .
C19 C20 H20A 118.7 . .
N4 C21 C22 123.5(6) . .
N4 C21 H21A 118.2 . .
C22 C21 H21A 118.2 . .
C18 C22 C21 119.2(6) . .
C18 C22 H22A 120.4 . .
C21 C22 H22A 120.4 . .
O6 C23 O5 124.5(5) . .
O6 C23 C24 119.2(5) . .
O5 C23 C24 116.3(5) . .
C25 C24 C28 116.5(6) . .
C25 C24 C23 123.7(6) . .
C28 C24 C23 119.7(6) . .
N5 C25 C24 123.7(6) . .
N5 C25 H25A 118.1 . .
C24 C25 H25A 118.1 . .
C27 C26 N5 121.2(6) . .
C27 C26 C29 121.0(6) . .
N5 C26 C29 117.9(6) . .
C26 C27 C28 119.6(7) . .
C26 C27 H27A 120.2 . .
C28 C27 H27A 120.2 . .
C27 C28 C24 120.7(7) . .
C27 C28 H28A 119.7 . .
C24 C28 H28A 119.7 . .
C33 C29 C30 117.1(6) . .
C33 C29 C26 122.3(6) . .
C30 C29 C26 120.6(5) . .
C31 C30 C29 118.8(6) . .
C31 C30 H30A 120.6 . .
C29 C30 H30A 120.6 . .
N6 C31 C30 124.0(6) . .
N6 C31 H31A 118.0 . .
C30 C31 H31A 118.0 . .
N6 C32 C33 122.9(5) . .
N6 C32 H32A 118.6 . .
C33 C32 H32A 118.6 . .
C32 C33 C29 120.4(6) . .
C32 C33 H33A 119.8 . .
C29 C33 H33A 119.8 . .
N7 C34 H34A 109.5 . .
N7 C34 H34B 109.5 . .
H34A C34 H34B 109.5 . .
N7 C34 H34C 109.5 . .
H34A C34 H34C 109.5 . .
H34B C34 H34C 109.5 . .
N7 C35 H35A 109.5 . .
N7 C35 H35B 109.5 . .
H35A C35 H35B 109.5 . .
N7 C35 H35C 109.5 . .
H35A C35 H35C 109.5 . .
H35B C35 H35C 109.5 . .
O8 C36 N7 125.7(9) . .
O8 C36 H36A 117.2 . .
N7 C36 H36A 117.2 . .
O9 C37 N8 134(2) . .
O9 C37 H37A 113.0 . .
N8 C37 H37A 113.0 . .
N8 C38 H38A 109.5 . .
N8 C38 H38B 109.5 . .
H38A C38 H38B 109.5 . .
N8 C38 H38C 109.5 . .
H38A C38 H38C 109.5 . .
H38B C38 H38C 109.5 . .
N8 C39 H39A 109.5 . .
N8 C39 H39B 109.5 . .
H39A C39 H39B 109.5 . .
N8 C39 H39C 109.5 . .
H39A C39 H39C 109.5 . .
H39B C39 H39C 109.5 . .
O10 C40 N9 128.3(12) . .
O10 C40 H40 115.8 . .
N9 C40 H40 115.8 . .
N9 C41 H41A 109.5 . .
N9 C41 H41B 109.5 . .
H41A C41 H41B 109.5 . .
N9 C41 H41C 109.5 . .
H41A C41 H41C 109.5 . .
H41B C41 H41C 109.5 . .
N9 C42 H42A 109.5 . .
N9 C42 H42B 109.5 . .
H42A C42 H42B 109.5 . .
N9 C42 H42C 109.5 . .
H42A C42 H42C 109.5 . .
H42B C42 H42C 109.5 . .
C3 N1 C4 117.8(6) . .
C10 N2 C9 117.7(5) . .
C10 N2 Zn2 118.7(4) . 2_755
C9 N2 Zn2 123.3(4) . 2_755
C14 N3 C15 117.5(5) . .
C21 N4 C20 117.2(5) . .
C21 N4 Zn1 125.8(4) . 3_556
C20 N4 Zn1 117.0(4) . 3_556
C25 N5 C26 118.1(6) . .
C31 N6 C32 116.8(5) . .
C31 N6 Zn1 118.2(4) . 3
C32 N6 Zn1 124.4(4) . 3
C36 N7 C35 121.7(9) . .
C36 N7 C34 119.8(9) . .
C35 N7 C34 118.2(9) . .
C39 N8 C37 115.1(16) . .
C39 N8 C38 117.4(15) . .
C37 N8 C38 126.6(15) . .
C41 N9 C40 120.0(13) . .
C41 N9 C42 117.9(15) . .
C40 N9 C42 122.1(16) . .
C1 O1 Zn1 106.1(4) . .
C12 O4 Zn2 121.5(4) . .
C23 O5 Zn2 107.9(4) . .
Zn2 O7 Zn1 125.9(3) . .
Zn2 O7 H7 129(7) . .
Zn1 O7 H7 105(7) . .

loop_
_geom_bond_atom_site_label_1
_geom_bond_atom_site_label_2
_geom_bond_distance
_geom_bond_site_symmetry_2
Zn1 O7 1.923(4) .
Zn1 O1 1.972(4) .
Zn1 N4 2.026(5) 3_556
Zn1 N6 2.032(5) 3
Zn2 O7 1.913(4) .
Zn2 O5 1.967(4) .
Zn2 O4 1.975(4) .
Zn2 N2 2.044(5) 2_745
C1 O2 1.241(7) .
C1 O1 1.276(7) .
C1 C2 1.490(8) .
C2 C6 1.371(9) .
C2 C3 1.396(9) .
C3 N1 1.313(8) .
C3 H3A 0.9500 .
C4 N1 1.336(8) .
C4 C5 1.368(9) .
C4 C7 1.486(8) .
C5 C6 1.373(9) .
C5 H5A 0.9500 .
C6 H6A 0.9500 .
C7 C8 1.403(8) .
C7 C11 1.407(8) .
C8 C9 1.380(8) .
C8 H8A 0.9500 .
C9 N2 1.349(7) .
C9 H9A 0.9500 .
C10 N2 1.338(7) .
C10 C11 1.371(8) .
C10 H10A 0.9500 .
C11 H11A 0.9500 .
C12 O3 1.236(7) .
C12 O4 1.271(7) .
C12 C13 1.505(8) .
C13 C17 1.377(8) .
C13 C14 1.384(8) .
C14 N3 1.334(7) .
C14 H14A 0.9500 .
C15 N3 1.342(7) .
C15 C16 1.384(8) .
C15 C18 1.492(8) .
C16 C17 1.374(9) .
C16 H16A 0.9500 .
C17 H17A 0.9500 .
C18 C22 1.382(8) .
C18 C19 1.384(8) .
C19 C20 1.362(8) .
C19 H19A 0.9500 .
C20 N4 1.335(7) .
C20 H20A 0.9500 .
C21 N4 1.329(7) .
C21 C22 1.383(8) .
C21 H21A 0.9500 .
C22 H22A 0.9500 .
C23 O6 1.229(7) .
C23 O5 1.285(7) .
C23 C24 1.507(8) .
C24 C25 1.363(9) .
C24 C28 1.369(9) .
C25 N5 1.335(8) .
C25 H25A 0.9500 .
C26 C27 1.344(10) .
C26 N5 1.349(8) .
C26 C29 1.486(8) .
C27 C28 1.366(10) .
C27 H27A 0.9500 .
C28 H28A 0.9500 .
C29 C33 1.374(8) .
C29 C30 1.396(9) .
C30 C31 1.367(9) .
C30 H30A 0.9500 .
C31 N6 1.332(8) .
C31 H31A 0.9500 .
C32 N6 1.338(8) .
C32 C33 1.365(8) .
C32 H32A 0.9500 .
C33 H33A 0.9500 .
C34 N7 1.495(12) .
C34 H34A 0.9800 .
C34 H34B 0.9800 .
C34 H34C 0.9800 .
C35 N7 1.427(12) .
C35 H35A 0.9800 .
C35 H35B 0.9800 .
C35 H35C 0.9800 .
C36 O8 1.217(10) .
C36 N7 1.315(10) .
C36 H36A 0.9500 .
C37 O9 1.25(3) .
C37 N8 1.35(3) .
C37 H37A 0.9500 .
C38 N8 1.55(2) .
C38 H38A 0.9800 .
C38 H38B 0.9800 .
C38 H38C 0.9800 .
C39 N8 1.272(17) .
C39 H39A 0.9800 .
C39 H39B 0.9800 .
C39 H39C 0.9800 .
C40 O10 1.137(12) .
C40 N9 1.373(16) .
C40 H40 0.9500 .
C41 N9 1.37(2) .
C41 H41A 0.9800 .
C41 H41B 0.9800 .
C41 H41C 0.9800 .
C42 N9 1.47(2) .
C42 H42A 0.9800 .
C42 H42B 0.9800 .
C42 H42C 0.9800 .
N2 Zn2 2.044(5) 2_755
N4 Zn1 2.026(5) 3_556
N6 Zn1 2.032(5) 3
O7 H7 0.70(8) .
